data_1555755
loop_
_publ_author_name
'Huang, Yu-Wen'
'Frontier, Alison J.'

_publ_section_title
;
 Nazarov Cyclization/Internal Redox Cyclization Sequence for the Synthesis
 of N-Heterocyclic Bridged Ring Systems.
;
_journal_issue 19
_journal_name_full 'Organic letters'
_journal_page_first 4896
_journal_page_last 4899
_journal_paper_doi 10.1021/acs.orglett.6b02369
_journal_volume 18
_journal_year 2016
_chemical_formula_moiety 'C28 H27 N O2'
_chemical_formula_sum 'C28 H27 N O2'
_chemical_formula_weight 409.50
_chemical_name_common froywh06
_space_group_crystal_system triclinic
_space_group_IT_number 2
_space_group_name_Hall '-P 1'
_space_group_name_H-M_alt 'P -1'
_atom_sites_solution_hydrogens mixed
_atom_sites_solution_primary direct
_atom_sites_solution_secondary difmap
_audit_creation_method SHELXL-2014/7
_cell_angle_alpha 96.567(2)
_cell_angle_beta 95.824(2)
_cell_angle_gamma 102.162(3)
_cell_formula_units_Z 4
_cell_length_a 11.3527(13)
_cell_length_b 11.6672(13)
_cell_length_c 16.7434(19)
_cell_measurement_reflns_used 4083
_cell_measurement_temperature 100.0(5)
_cell_measurement_theta_max 24.65
_cell_measurement_theta_min 2.32
_cell_volume 2135.7(4)
_computing_cell_refinement 'SAINT (Bruker, 2014)'
_computing_data_collection 'APEX2 (Bruker, 2014)'
_computing_data_reduction 'SAINT (Bruker, 2014)'
_computing_molecular_graphics 'SHELXTL (Sheldrick 2008)'
_computing_publication_material 'SHELXTL (Sheldrick 2008)'
_computing_structure_refinement 'SHELXL-2014/7 (Sheldrick, 2015)'
_computing_structure_solution 'SHELXS-2013/1 (Sheldrick 2008)'
_diffrn_ambient_temperature 100.0(5)
_diffrn_measured_fraction_theta_full 1.000
_diffrn_measured_fraction_theta_max 0.997
_diffrn_measurement_device_type 'Bruker SMART APEX II CCD platform'
_diffrn_measurement_method '\w scans'
_diffrn_radiation_type MoK\a
_diffrn_radiation_wavelength 0.71073
_diffrn_reflns_av_R_equivalents 0.0977
_diffrn_reflns_av_unetI/netI 0.0893
_diffrn_reflns_Laue_measured_fraction_full 1.000
_diffrn_reflns_Laue_measured_fraction_max 0.997
_diffrn_reflns_limit_h_max 13
_diffrn_reflns_limit_h_min -13
_diffrn_reflns_limit_k_max 14
_diffrn_reflns_limit_k_min -14
_diffrn_reflns_limit_l_max 20
_diffrn_reflns_limit_l_min -20
_diffrn_reflns_number 28374
_diffrn_reflns_point_group_measured_fraction_full 1.000
_diffrn_reflns_point_group_measured_fraction_max 0.997
_diffrn_reflns_theta_full 25.028
_diffrn_reflns_theta_max 25.265
_diffrn_reflns_theta_min 1.235
_diffrn_source 'fine-focus sealed tube'
_exptl_absorpt_coefficient_mu 0.079
_exptl_absorpt_correction_T_max 0.7452
_exptl_absorpt_correction_T_min 0.6390
_exptl_absorpt_correction_type multi-scan
_exptl_absorpt_process_details 'SADABS (Sheldrick, 2014)'
_exptl_crystal_colour colorless
_exptl_crystal_density_diffrn 1.274
_exptl_crystal_description needle
_exptl_crystal_F_000 872
_exptl_crystal_size_max 0.24
_exptl_crystal_size_mid 0.20
_exptl_crystal_size_min 0.18
_refine_diff_density_max 0.202
_refine_diff_density_min -0.228
_refine_diff_density_rms 0.049
_refine_ls_extinction_method none
_refine_ls_goodness_of_fit_ref 0.999
_refine_ls_hydrogen_treatment mixed
_refine_ls_matrix_type full
_refine_ls_number_parameters 569
_refine_ls_number_reflns 7725
_refine_ls_number_restraints 0
_refine_ls_restrained_S_all 0.999
_refine_ls_R_factor_all 0.1046
_refine_ls_R_factor_gt 0.0512
_refine_ls_shift/su_max 0.000
_refine_ls_shift/su_mean 0.000
_refine_ls_structure_factor_coef Fsqd
_refine_ls_weighting_details 'w=1/[\s^2^(Fo^2^)+(0.0390P)^2^+0.1175P] where P=(Fo^2^+2Fc^2^)/3'
_refine_ls_weighting_scheme calc
_refine_ls_wR_factor_gt 0.0940
_refine_ls_wR_factor_ref 0.1119
_reflns_Friedel_coverage 0.000
_reflns_number_gt 4690
_reflns_number_total 7725
_reflns_threshold_expression 'I > 2\s(I)'
_cod_data_source_file ol6b02369_si_002.cif
_cod_data_source_block froywh06
_cod_database_code 1555755
_shelx_shelxl_version_number 2014/7
_shelx_space_group_comment
; 
The symmetry employed for this shelxl refinement is uniquely defined 
by the following loop, which should always be used as a source of 
symmetry information in preference to the above space-group names. 
They are only intended as comments. 
;
_shelx_estimated_absorpt_t_min 0.981
_shelx_estimated_absorpt_t_max 0.986

loop_
_space_group_symop_operation_xyz
'x, y, z'
'-x, -y, -z'

loop_
_atom_site_label
_atom_site_type_symbol
_atom_site_fract_x
_atom_site_fract_y
_atom_site_fract_z
_atom_site_U_iso_or_equiv
_atom_site_adp_type
_atom_site_occupancy
_atom_site_site_symmetry_order
_atom_site_calc_flag
_atom_site_refinement_flags_posn
_atom_site_refinement_flags_adp
O1 O 0.18860(16) 0.58604(14) 0.04724(10) 0.0213(4) Uani 1 1 d . .
H1 H 0.142(3) 0.571(3) 0.0043(18) 0.053(11) Uiso 1 1 d . .
O2 O -0.02043(14) 0.41499(13) 0.10475(9) 0.0190(4) Uani 1 1 d . .
N1 N 0.06170(17) 0.58113(16) 0.27020(11) 0.0187(5) Uani 1 1 d . .
C1 C 0.2200(2) 0.6622(2) 0.18888(14) 0.0193(6) Uani 1 1 d . .
C2 C 0.1224(2) 0.6074(2) 0.11459(14) 0.0187(6) Uani 1 1 d . .
C3 C 0.0743(2) 0.4829(2) 0.13613(13) 0.0168(5) Uani 1 1 d . .
C4 C 0.1697(2) 0.4540(2) 0.19965(13) 0.0168(5) Uani 1 1 d . .
C5 C 0.2792(2) 0.5587(2) 0.20210(14) 0.0192(6) Uani 1 1 d . .
H5A H 0.3311 0.5741 0.2551 0.023 Uiso 1 1 calc R U
H5B H 0.3291 0.5435 0.1586 0.023 Uiso 1 1 calc R U
C6 C 0.1105(2) 0.4749(2) 0.27827(13) 0.0184(6) Uani 1 1 d . .
H6A H 0.0390 0.4071 0.2756 0.022 Uiso 1 1 calc R U
C7 C 0.1540(2) 0.6868(2) 0.26196(14) 0.0194(6) Uani 1 1 d . .
H7A H 0.2133 0.7093 0.3118 0.023 Uiso 1 1 calc R U
H7B H 0.1146 0.7537 0.2550 0.023 Uiso 1 1 calc R U
C8 C 0.3103(2) 0.7732(2) 0.17675(15) 0.0266(6) Uani 1 1 d . .
H8A H 0.3737 0.7963 0.2235 0.040 Uiso 1 1 calc R U
H8B H 0.2680 0.8376 0.1714 0.040 Uiso 1 1 calc R U
H8C H 0.3474 0.7574 0.1275 0.040 Uiso 1 1 calc R U
C9 C 0.0316(2) 0.6812(2) 0.09575(14) 0.0199(6) Uani 1 1 d . .
C10 C 0.0621(2) 0.7705(2) 0.04759(14) 0.0232(6) Uani 1 1 d . .
H10A H 0.1358 0.7790 0.0244 0.028 Uiso 1 1 calc R U
C11 C -0.0133(3) 0.8468(2) 0.03315(15) 0.0303(7) Uani 1 1 d . .
H11A H 0.0082 0.9066 -0.0002 0.036 Uiso 1 1 calc R U
C12 C -0.1208(3) 0.8356(2) 0.06755(15) 0.0326(7) Uani 1 1 d . .
H12A H -0.1712 0.8898 0.0596 0.039 Uiso 1 1 calc R U
C13 C -0.1542(2) 0.7458(2) 0.11331(15) 0.0303(7) Uani 1 1 d . .
H13A H -0.2288 0.7369 0.1355 0.036 Uiso 1 1 calc R U
C14 C -0.0788(2) 0.6684(2) 0.12700(14) 0.0230(6) Uani 1 1 d . .
H14A H -0.1029 0.6061 0.1580 0.028 Uiso 1 1 calc R U
C15 C 0.1924(2) 0.3307(2) 0.17783(13) 0.0176(6) Uani 1 1 d . .
C16 C 0.2793(2) 0.3141(2) 0.12695(14) 0.0229(6) Uani 1 1 d . .
H16A H 0.3245 0.3806 0.1070 0.027 Uiso 1 1 calc R U
C17 C 0.3014(2) 0.2031(2) 0.10480(15) 0.0266(6) Uani 1 1 d . .
H17A H 0.3623 0.1945 0.0711 0.032 Uiso 1 1 calc R U
C18 C 0.2350(2) 0.1053(2) 0.13174(15) 0.0264(6) Uani 1 1 d . .
H18A H 0.2496 0.0290 0.1165 0.032 Uiso 1 1 calc R U
C19 C 0.1469(2) 0.1188(2) 0.18117(16) 0.0292(7) Uani 1 1 d . .
H19A H 0.1002 0.0517 0.1995 0.035 Uiso 1 1 calc R U
C20 C 0.1268(2) 0.2305(2) 0.20400(15) 0.0249(6) Uani 1 1 d . .
H20A H 0.0666 0.2387 0.2384 0.030 Uiso 1 1 calc R U
C21 C 0.1866(2) 0.4836(2) 0.36022(14) 0.0200(6) Uani 1 1 d . .
C22 C 0.2784(2) 0.4223(2) 0.37280(14) 0.0210(6) Uani 1 1 d . .
H22A H 0.2978 0.3752 0.3281 0.025 Uiso 1 1 calc R U
C23 C 0.3418(2) 0.4283(2) 0.44882(15) 0.0251(6) Uani 1 1 d . .
H23A H 0.4045 0.3863 0.4558 0.030 Uiso 1 1 calc R U
C24 C 0.3136(2) 0.4958(2) 0.51479(15) 0.0279(7) Uani 1 1 d . .
H24A H 0.3562 0.4998 0.5672 0.033 Uiso 1 1 calc R U
C25 C 0.2231(2) 0.5571(2) 0.50363(15) 0.0239(6) Uani 1 1 d . .
H25A H 0.2039 0.6033 0.5489 0.029 Uiso 1 1 calc R U
C26 C 0.1589(2) 0.5525(2) 0.42711(14) 0.0201(6) Uani 1 1 d . .
C27 C 0.0636(2) 0.6259(2) 0.41905(14) 0.0235(6) Uani 1 1 d . .
H27A H 0.1045 0.7109 0.4302 0.028 Uiso 1 1 calc R U
H27B H 0.0083 0.6094 0.4605 0.028 Uiso 1 1 calc R U
C28 C -0.0116(2) 0.6011(2) 0.33528(14) 0.0218(6) Uani 1 1 d . .
H28A H -0.0783 0.5304 0.3331 0.026 Uiso 1 1 calc R U
H28B H -0.0485 0.6691 0.3267 0.026 Uiso 1 1 calc R U
O3 O 0.82345(16) 0.19853(16) 0.13567(10) 0.0222(4) Uani 1 1 d . .
H3 H 0.876(3) 0.264(3) 0.1377(18) 0.066(11) Uiso 1 1 d . .
O4 O 0.86092(14) 0.31045(14) 0.31440(9) 0.0220(4) Uani 1 1 d . .
N2 N 0.59316(17) 0.15611(17) 0.31332(11) 0.0202(5) Uani 1 1 d . .
C29 C 0.6458(2) 0.0893(2) 0.17904(14) 0.0187(6) Uani 1 1 d . .
C30 C 0.7332(2) 0.2127(2) 0.18849(14) 0.0188(6) Uani 1 1 d . .
C31 C 0.7987(2) 0.2208(2) 0.27447(14) 0.0181(6) Uani 1 1 d . .
C32 C 0.7806(2) 0.0945(2) 0.30031(13) 0.0176(6) Uani 1 1 d . .
C33 C 0.7270(2) 0.0160(2) 0.21891(13) 0.0199(6) Uani 1 1 d . .
H33A H 0.7917 0.0035 0.1857 0.024 Uiso 1 1 calc R U
H33B H 0.6788 -0.0618 0.2274 0.024 Uiso 1 1 calc R U
C34 C 0.6764(2) 0.0944(2) 0.35462(14) 0.0185(6) Uani 1 1 d . .
H34A H 0.7132 0.1456 0.4070 0.022 Uiso 1 1 calc R U
C35 C 0.5427(2) 0.0983(2) 0.23050(13) 0.0214(6) Uani 1 1 d . .
H35A H 0.4889 0.1445 0.2054 0.026 Uiso 1 1 calc R U
H35B H 0.4936 0.0180 0.2325 0.026 Uiso 1 1 calc R U
C36 C 0.5934(2) 0.0370(2) 0.09182(14) 0.0267(6) Uani 1 1 d . .
H36A H 0.5434 -0.0428 0.0908 0.040 Uiso 1 1 calc R U
H36B H 0.6599 0.0329 0.0594 0.040 Uiso 1 1 calc R U
H36C H 0.5431 0.0873 0.0692 0.040 Uiso 1 1 calc R U
C37 C 0.6783(2) 0.3170(2) 0.17243(15) 0.0204(6) Uani 1 1 d . .
C38 C 0.6452(2) 0.3906(2) 0.23387(15) 0.0259(6) Uani 1 1 d . .
H38A H 0.6553 0.3746 0.2882 0.031 Uiso 1 1 calc R U
C39 C 0.5978(2) 0.4868(2) 0.21688(17) 0.0304(7) Uani 1 1 d . .
H39A H 0.5756 0.5358 0.2594 0.037 Uiso 1 1 calc R U
C40 C 0.5829(2) 0.5114(2) 0.13773(17) 0.0329(7) Uani 1 1 d . .
H40A H 0.5513 0.5776 0.1260 0.039 Uiso 1 1 calc R U
C41 C 0.6144(2) 0.4388(2) 0.07630(17) 0.0305(7) Uani 1 1 d . .
H41A H 0.6036 0.4548 0.0220 0.037 Uiso 1 1 calc R U
C42 C 0.6617(2) 0.3426(2) 0.09347(15) 0.0257(6) Uani 1 1 d . .
H42A H 0.6831 0.2934 0.0506 0.031 Uiso 1 1 calc R U
C43 C 0.8968(2) 0.0745(2) 0.34420(14) 0.0183(6) Uani 1 1 d . .
C44 C 0.9547(2) 0.1526(2) 0.41340(14) 0.0218(6) Uani 1 1 d . .
H44A H 0.9205 0.2168 0.4320 0.026 Uiso 1 1 calc R U
C45 C 1.0616(2) 0.1380(2) 0.45558(15) 0.0274(6) Uani 1 1 d . .
H45A H 1.0999 0.1922 0.5023 0.033 Uiso 1 1 calc R U
C46 C 1.1116(2) 0.0447(2) 0.42923(15) 0.0271(6) Uani 1 1 d . .
H46A H 1.1840 0.0340 0.4581 0.033 Uiso 1 1 calc R U
C47 C 1.0564(2) -0.0329(2) 0.36100(15) 0.0278(6) Uani 1 1 d . .
H47A H 1.0908 -0.0972 0.3430 0.033 Uiso 1 1 calc R U
C48 C 0.9503(2) -0.0176(2) 0.31837(15) 0.0228(6) Uani 1 1 d . .
H48A H 0.9139 -0.0709 0.2709 0.027 Uiso 1 1 calc R U
C49 C 0.6108(2) -0.0240(2) 0.37592(13) 0.0197(6) Uani 1 1 d . .
C50 C 0.6663(2) -0.1193(2) 0.38256(14) 0.0248(6) Uani 1 1 d . .
H50A H 0.7491 -0.1105 0.3743 0.030 Uiso 1 1 calc R U
C51 C 0.6032(3) -0.2263(2) 0.40092(14) 0.0301(7) Uani 1 1 d . .
H51A H 0.6422 -0.2904 0.4042 0.036 Uiso 1 1 calc R U
C52 C 0.4831(3) -0.2395(2) 0.41445(14) 0.0322(7) Uani 1 1 d . .
H52A H 0.4390 -0.3127 0.4267 0.039 Uiso 1 1 calc R U
C53 C 0.4280(2) -0.1451(2) 0.40998(14) 0.0287(7) Uani 1 1 d . .
H53A H 0.3462 -0.1539 0.4208 0.034 Uiso 1 1 calc R U
C54 C 0.4891(2) -0.0368(2) 0.38999(14) 0.0217(6) Uani 1 1 d . .
C55 C 0.4208(2) 0.0597(2) 0.38190(15) 0.0272(6) Uani 1 1 d . .
H55A H 0.3861 0.0760 0.4328 0.033 Uiso 1 1 calc R U
H55B H 0.3524 0.0315 0.3377 0.033 Uiso 1 1 calc R U
C56 C 0.4997(2) 0.1750(2) 0.36412(15) 0.0249(6) Uani 1 1 d . .
H56A H 0.4469 0.2201 0.3367 0.030 Uiso 1 1 calc R U
H56B H 0.5394 0.2234 0.4161 0.030 Uiso 1 1 calc R U

loop_
_atom_site_aniso_label
_atom_site_aniso_U_11
_atom_site_aniso_U_22
_atom_site_aniso_U_33
_atom_site_aniso_U_23
_atom_site_aniso_U_13
_atom_site_aniso_U_12
O1 0.0252(10) 0.0223(10) 0.0158(10) 0.0021(8) 0.0044(9) 0.0038(8)
O2 0.0187(9) 0.0180(9) 0.0183(9) 0.0006(7) -0.0001(7) 0.0017(8)
N1 0.0200(11) 0.0165(11) 0.0190(11) 0.0003(9) 0.0037(9) 0.0035(9)
C1 0.0224(14) 0.0157(13) 0.0185(13) 0.0045(10) 0.0016(11) 0.0011(11)
C2 0.0212(14) 0.0171(13) 0.0169(13) 0.0012(10) 0.0051(11) 0.0015(11)
C3 0.0192(14) 0.0186(13) 0.0127(13) -0.0030(10) 0.0063(11) 0.0051(11)
C4 0.0203(13) 0.0157(13) 0.0134(13) 0.0008(10) 0.0015(10) 0.0028(10)
C5 0.0166(13) 0.0229(14) 0.0158(13) 0.0017(11) 0.0014(10) 0.0001(11)
C6 0.0172(13) 0.0178(13) 0.0189(14) 0.0004(11) 0.0037(11) 0.0013(11)
C7 0.0234(14) 0.0145(13) 0.0181(14) 0.0012(10) 0.0009(11) 0.0007(11)
C8 0.0270(15) 0.0235(15) 0.0254(15) 0.0028(12) 0.0014(12) -0.0015(12)
C9 0.0243(14) 0.0178(14) 0.0146(13) -0.0023(10) -0.0033(11) 0.0032(11)
C10 0.0303(15) 0.0201(14) 0.0173(14) 0.0000(11) 0.0001(12) 0.0041(12)
C11 0.0493(19) 0.0197(15) 0.0215(15) 0.0023(12) -0.0039(13) 0.0112(13)
C12 0.0439(19) 0.0311(17) 0.0240(15) -0.0039(13) -0.0067(14) 0.0202(14)
C13 0.0275(16) 0.0361(17) 0.0266(16) -0.0023(13) -0.0007(12) 0.0111(13)
C14 0.0268(15) 0.0210(14) 0.0208(14) -0.0002(11) -0.0007(12) 0.0081(12)
C15 0.0161(13) 0.0196(14) 0.0155(13) 0.0003(10) -0.0034(11) 0.0040(11)
C16 0.0237(15) 0.0195(14) 0.0235(14) 0.0013(11) 0.0044(12) 0.0008(11)
C17 0.0241(15) 0.0292(16) 0.0257(15) -0.0032(12) 0.0034(12) 0.0077(12)
C18 0.0331(16) 0.0201(15) 0.0264(15) 0.0002(12) -0.0021(13) 0.0118(12)
C19 0.0361(17) 0.0199(15) 0.0319(16) 0.0057(12) 0.0058(13) 0.0050(12)
C20 0.0282(15) 0.0200(14) 0.0278(15) 0.0047(11) 0.0094(12) 0.0044(12)
C21 0.0222(14) 0.0157(13) 0.0196(14) 0.0051(11) 0.0005(11) -0.0017(11)
C22 0.0267(15) 0.0181(14) 0.0179(13) 0.0037(11) 0.0031(11) 0.0039(11)
C23 0.0269(15) 0.0238(15) 0.0249(15) 0.0068(12) -0.0003(12) 0.0062(12)
C24 0.0336(17) 0.0268(16) 0.0207(15) 0.0067(12) -0.0026(12) 0.0023(13)
C25 0.0329(16) 0.0172(14) 0.0196(14) 0.0027(11) 0.0035(12) 0.0015(12)
C26 0.0223(14) 0.0148(13) 0.0207(14) 0.0019(11) 0.0034(11) -0.0012(11)
C27 0.0273(15) 0.0222(15) 0.0204(14) 0.0009(11) 0.0055(12) 0.0040(12)
C28 0.0225(14) 0.0186(14) 0.0240(14) 0.0001(11) 0.0048(12) 0.0044(11)
O3 0.0229(10) 0.0222(10) 0.0217(10) 0.0044(8) 0.0079(8) 0.0022(8)
O4 0.0204(9) 0.0195(10) 0.0228(10) 0.0009(8) 0.0029(8) -0.0018(8)
N2 0.0185(11) 0.0239(12) 0.0171(11) 0.0018(9) 0.0003(9) 0.0041(9)
C29 0.0214(14) 0.0180(13) 0.0154(13) 0.0030(10) 0.0025(11) 0.0010(11)
C30 0.0203(14) 0.0209(14) 0.0156(13) 0.0021(10) 0.0061(11) 0.0035(11)
C31 0.0142(13) 0.0183(14) 0.0217(14) 0.0015(11) 0.0084(11) 0.0012(11)
C32 0.0180(13) 0.0173(13) 0.0159(13) 0.0031(10) -0.0008(11) 0.0014(11)
C33 0.0240(14) 0.0173(13) 0.0184(14) 0.0023(11) 0.0048(11) 0.0038(11)
C34 0.0176(13) 0.0210(14) 0.0159(13) 0.0022(11) 0.0014(11) 0.0023(11)
C35 0.0197(14) 0.0232(14) 0.0186(14) 0.0040(11) -0.0012(11) -0.0001(11)
C36 0.0312(16) 0.0261(15) 0.0191(14) 0.0001(11) -0.0011(12) 0.0022(12)
C37 0.0162(13) 0.0202(14) 0.0239(14) 0.0058(11) 0.0043(11) 0.0000(11)
C38 0.0269(15) 0.0245(15) 0.0260(15) 0.0057(12) 0.0042(12) 0.0038(12)
C39 0.0276(16) 0.0261(16) 0.0385(17) 0.0037(13) 0.0073(13) 0.0071(13)
C40 0.0237(16) 0.0288(16) 0.0501(19) 0.0157(14) 0.0079(14) 0.0078(13)
C41 0.0254(15) 0.0372(17) 0.0337(17) 0.0194(14) 0.0080(13) 0.0084(13)
C42 0.0253(15) 0.0285(16) 0.0249(15) 0.0080(12) 0.0090(12) 0.0046(12)
C43 0.0203(14) 0.0200(14) 0.0151(13) 0.0060(11) 0.0052(11) 0.0024(11)
C44 0.0211(14) 0.0201(14) 0.0229(14) -0.0006(11) 0.0025(11) 0.0038(11)
C45 0.0232(15) 0.0325(16) 0.0239(15) -0.0001(12) 0.0006(12) 0.0034(13)
C46 0.0185(14) 0.0372(17) 0.0271(15) 0.0032(13) 0.0042(12) 0.0095(13)
C47 0.0306(16) 0.0249(15) 0.0306(16) 0.0014(12) 0.0074(13) 0.0120(12)
C48 0.0266(15) 0.0211(14) 0.0193(14) 0.0004(11) 0.0015(12) 0.0043(12)
C49 0.0215(14) 0.0220(14) 0.0120(13) 0.0014(10) 0.0002(11) -0.0014(11)
C50 0.0277(15) 0.0237(15) 0.0199(14) 0.0025(11) 0.0011(12) 0.0000(12)
C51 0.0401(18) 0.0253(16) 0.0215(15) 0.0054(12) -0.0003(13) 0.0005(13)
C52 0.0409(18) 0.0277(16) 0.0184(15) 0.0056(12) -0.0038(13) -0.0118(14)
C53 0.0244(15) 0.0360(17) 0.0169(14) 0.0036(12) -0.0023(12) -0.0101(13)
C54 0.0182(14) 0.0286(15) 0.0124(13) 0.0002(11) -0.0008(11) -0.0049(12)
C55 0.0189(14) 0.0386(17) 0.0215(15) 0.0029(12) 0.0054(12) 0.0001(12)
C56 0.0195(14) 0.0321(16) 0.0244(15) 0.0049(12) 0.0043(12) 0.0077(12)

loop_
_atom_type_symbol
_atom_type_description
_atom_type_scat_dispersion_real
_atom_type_scat_dispersion_imag
_atom_type_scat_source
C C 0.0033 0.0016 'International Tables Vol C Tables 4.2.6.8 and 6.1.1.4'
H H 0.0000 0.0000 'International Tables Vol C Tables 4.2.6.8 and 6.1.1.4'
N N 0.0061 0.0033 'International Tables Vol C Tables 4.2.6.8 and 6.1.1.4'
O O 0.0106 0.0060 'International Tables Vol C Tables 4.2.6.8 and 6.1.1.4'

loop_
_geom_angle_atom_site_label_1
_geom_angle_atom_site_label_2
_geom_angle_atom_site_label_3
_geom_angle
C2 O1 H1 110(2)
C28 N1 C7 113.20(18)
C28 N1 C6 110.23(18)
C7 N1 C6 114.01(19)
C8 C1 C5 113.1(2)
C8 C1 C7 110.62(19)
C5 C1 C7 107.88(19)
C8 C1 C2 114.85(18)
C5 C1 C2 101.78(18)
C7 C1 C2 108.03(19)
O1 C2 C9 111.99(19)
O1 C2 C3 103.58(18)
C9 C2 C3 118.0(2)
O1 C2 C1 106.08(19)
C9 C2 C1 114.64(19)
C3 C2 C1 101.18(17)
O2 C3 C2 125.3(2)
O2 C3 C4 125.4(2)
C2 C3 C4 109.18(19)
C15 C4 C5 116.3(2)
C15 C4 C6 116.43(19)
C5 C4 C6 107.51(18)
C15 C4 C3 112.20(18)
C5 C4 C3 102.04(17)
C6 C4 C3 100.34(18)
C1 C5 C4 103.34(19)
C1 C5 H5A 111.1
C4 C5 H5A 111.1
C1 C5 H5B 111.1
C4 C5 H5B 111.1
H5A C5 H5B 109.1
N1 C6 C21 112.38(19)
N1 C6 C4 104.75(18)
C21 C6 C4 118.8(2)
N1 C6 H6A 106.7
C21 C6 H6A 106.7
C4 C6 H6A 106.7
N1 C7 C1 110.20(18)
N1 C7 H7A 109.6
C1 C7 H7A 109.6
N1 C7 H7B 109.6
C1 C7 H7B 109.6
H7A C7 H7B 108.1
C1 C8 H8A 109.5
C1 C8 H8B 109.5
H8A C8 H8B 109.5
C1 C8 H8C 109.5
H8A C8 H8C 109.5
H8B C8 H8C 109.5
C14 C9 C10 118.3(2)
C14 C9 C2 123.2(2)
C10 C9 C2 118.5(2)
C11 C10 C9 121.2(2)
C11 C10 H10A 119.4
C9 C10 H10A 119.4
C10 C11 C12 119.7(2)
C10 C11 H11A 120.1
C12 C11 H11A 120.1
C13 C12 C11 120.0(3)
C13 C12 H12A 120.0
C11 C12 H12A 120.0
C12 C13 C14 120.1(3)
C12 C13 H13A 119.9
C14 C13 H13A 119.9
C13 C14 C9 120.6(2)
C13 C14 H14A 119.7
C9 C14 H14A 119.7
C20 C15 C16 117.0(2)
C20 C15 C4 122.9(2)
C16 C15 C4 120.0(2)
C17 C16 C15 121.7(2)
C17 C16 H16A 119.2
C15 C16 H16A 119.2
C18 C17 C16 120.0(2)
C18 C17 H17A 120.0
C16 C17 H17A 120.0
C17 C18 C19 119.6(2)
C17 C18 H18A 120.2
C19 C18 H18A 120.2
C18 C19 C20 120.0(2)
C18 C19 H19A 120.0
C20 C19 H19A 120.0
C19 C20 C15 121.7(2)
C19 C20 H20A 119.2
C15 C20 H20A 119.2
C22 C21 C26 118.4(2)
C22 C21 C6 123.4(2)
C26 C21 C6 118.2(2)
C23 C22 C21 121.7(2)
C23 C22 H22A 119.2
C21 C22 H22A 119.2
C22 C23 C24 119.7(2)
C22 C23 H23A 120.1
C24 C23 H23A 120.1
C25 C24 C23 119.5(2)
C25 C24 H24A 120.3
C23 C24 H24A 120.3
C24 C25 C26 121.4(2)
C24 C25 H25A 119.3
C26 C25 H25A 119.3
C25 C26 C21 119.3(2)
C25 C26 C27 118.4(2)
C21 C26 C27 122.3(2)
C26 C27 C28 113.3(2)
C26 C27 H27A 108.9
C28 C27 H27A 108.9
C26 C27 H27B 108.9
C28 C27 H27B 108.9
H27A C27 H27B 107.7
N1 C28 C27 112.18(19)
N1 C28 H28A 109.2
C27 C28 H28A 109.2
N1 C28 H28B 109.2
C27 C28 H28B 109.2
H28A C28 H28B 107.9
C30 O3 H3 111(2)
C56 N2 C34 109.93(18)
C56 N2 C35 113.07(19)
C34 N2 C35 113.26(19)
C36 C29 C35 110.2(2)
C36 C29 C33 112.8(2)
C35 C29 C33 108.49(19)
C36 C29 C30 114.63(19)
C35 C29 C30 108.49(19)
C33 C29 C30 101.82(18)
O3 C30 C37 111.37(19)
O3 C30 C31 104.86(18)
C37 C30 C31 115.5(2)
O3 C30 C29 105.15(18)
C37 C30 C29 117.5(2)
C31 C30 C29 101.14(18)
O4 C31 C30 125.2(2)
O4 C31 C32 125.1(2)
C30 C31 C32 109.57(19)
C43 C32 C33 118.0(2)
C43 C32 C31 111.83(18)
C33 C32 C31 101.24(17)
C43 C32 C34 113.82(18)
C33 C32 C34 108.37(19)
C31 C32 C34 101.70(19)
C29 C33 C32 102.54(18)
C29 C33 H33A 111.3
C32 C33 H33A 111.3
C29 C33 H33B 111.3
C32 C33 H33B 111.3
H33A C33 H33B 109.2
N2 C34 C49 112.48(19)
N2 C34 C32 105.05(18)
C49 C34 C32 118.0(2)
N2 C34 H34A 106.9
C49 C34 H34A 106.9
C32 C34 H34A 106.9
N2 C35 C29 110.18(19)
N2 C35 H35A 109.6
C29 C35 H35A 109.6
N2 C35 H35B 109.6
C29 C35 H35B 109.6
H35A C35 H35B 108.1
C29 C36 H36A 109.5
C29 C36 H36B 109.5
H36A C36 H36B 109.5
C29 C36 H36C 109.5
H36A C36 H36C 109.5
H36B C36 H36C 109.5
C42 C37 C38 118.0(2)
C42 C37 C30 119.1(2)
C38 C37 C30 122.9(2)
C39 C38 C37 121.1(2)
C39 C38 H38A 119.5
C37 C38 H38A 119.5
C38 C39 C40 120.0(3)
C38 C39 H39A 120.0
C40 C39 H39A 120.0
C41 C40 C39 119.5(3)
C41 C40 H40A 120.2
C39 C40 H40A 120.2
C40 C41 C42 120.3(2)
C40 C41 H41A 119.8
C42 C41 H41A 119.8
C41 C42 C37 121.1(2)
C41 C42 H42A 119.5
C37 C42 H42A 119.5
C48 C43 C44 117.7(2)
C48 C43 C32 123.1(2)
C44 C43 C32 119.2(2)
C45 C44 C43 121.3(2)
C45 C44 H44A 119.4
C43 C44 H44A 119.4
C46 C45 C44 119.8(2)
C46 C45 H45A 120.1
C44 C45 H45A 120.1
C47 C46 C45 119.9(2)
C47 C46 H46A 120.0
C45 C46 H46A 120.0
C46 C47 C48 120.3(2)
C46 C47 H47A 119.9
C48 C47 H47A 119.9
C43 C48 C47 121.1(2)
C43 C48 H48A 119.5
C47 C48 H48A 119.5
C50 C49 C54 118.9(2)
C50 C49 C34 123.1(2)
C54 C49 C34 118.0(2)
C51 C50 C49 121.5(3)
C51 C50 H50A 119.3
C49 C50 H50A 119.3
C52 C51 C50 119.8(3)
C52 C51 H51A 120.1
C50 C51 H51A 120.1
C53 C52 C51 119.3(2)
C53 C52 H52A 120.3
C51 C52 H52A 120.3
C52 C53 C54 122.0(3)
C52 C53 H53A 119.0
C54 C53 H53A 119.0
C53 C54 C49 118.5(2)
C53 C54 C55 118.8(2)
C49 C54 C55 122.6(2)
C54 C55 C56 113.4(2)
C54 C55 H55A 108.9
C56 C55 H55A 108.9
C54 C55 H55B 108.9
C56 C55 H55B 108.9
H55A C55 H55B 107.7
N2 C56 C55 113.2(2)
N2 C56 H56A 108.9
C55 C56 H56A 108.9
N2 C56 H56B 108.9
C55 C56 H56B 108.9
H56A C56 H56B 107.7

loop_
_geom_bond_atom_site_label_1
_geom_bond_atom_site_label_2
_geom_bond_distance
O1 C2 1.444(3)
O1 H1 0.83(3)
O2 C3 1.222(3)
N1 C28 1.463(3)
N1 C7 1.470(3)
N1 C6 1.474(3)
C1 C8 1.521(3)
C1 C5 1.527(3)
C1 C7 1.529(3)
C1 C2 1.557(3)
C2 C9 1.508(3)
C2 C3 1.537(3)
C3 C4 1.556(3)
C4 C15 1.524(3)
C4 C5 1.542(3)
C4 C6 1.556(3)
C5 H5A 0.9900
C5 H5B 0.9900
C6 C21 1.526(3)
C6 H6A 1.0000
C7 H7A 0.9900
C7 H7B 0.9900
C8 H8A 0.9800
C8 H8B 0.9800
C8 H8C 0.9800
C9 C14 1.393(3)
C9 C10 1.397(3)
C10 C11 1.382(3)
C10 H10A 0.9500
C11 C12 1.389(4)
C11 H11A 0.9500
C12 C13 1.380(4)
C12 H12A 0.9500
C13 C14 1.391(3)
C13 H13A 0.9500
C14 H14A 0.9500
C15 C20 1.389(3)
C15 C16 1.396(3)
C16 C17 1.388(3)
C16 H16A 0.9500
C17 C18 1.377(3)
C17 H17A 0.9500
C18 C19 1.383(4)
C18 H18A 0.9500
C19 C20 1.388(3)
C19 H19A 0.9500
C20 H20A 0.9500
C21 C22 1.395(3)
C21 C26 1.404(3)
C22 C23 1.384(3)
C22 H22A 0.9500
C23 C24 1.387(3)
C23 H23A 0.9500
C24 C25 1.379(3)
C24 H24A 0.9500
C25 C26 1.398(3)
C25 H25A 0.9500
C26 C27 1.519(3)
C27 C28 1.530(3)
C27 H27A 0.9900
C27 H27B 0.9900
C28 H28A 0.9900
C28 H28B 0.9900
O3 C30 1.442(3)
O3 H3 0.86(3)
O4 C31 1.214(3)
N2 C56 1.462(3)
N2 C34 1.469(3)
N2 C35 1.473(3)
C29 C36 1.525(3)
C29 C35 1.536(3)
C29 C33 1.538(3)
C29 C30 1.549(3)
C30 C37 1.517(3)
C30 C31 1.535(3)
C31 C32 1.561(3)
C32 C43 1.519(3)
C32 C33 1.542(3)
C32 C34 1.563(3)
C33 H33A 0.9900
C33 H33B 0.9900
C34 C49 1.524(3)
C34 H34A 1.0000
C35 H35A 0.9900
C35 H35B 0.9900
C36 H36A 0.9800
C36 H36B 0.9800
C36 H36C 0.9800
C37 C42 1.391(3)
C37 C38 1.396(3)
C38 C39 1.388(3)
C38 H38A 0.9500
C39 C40 1.389(3)
C39 H39A 0.9500
C40 C41 1.380(4)
C40 H40A 0.9500
C41 C42 1.389(3)
C41 H41A 0.9500
C42 H42A 0.9500
C43 C48 1.391(3)
C43 C44 1.399(3)
C44 C45 1.393(3)
C44 H44A 0.9500
C45 C46 1.380(3)
C45 H45A 0.9500
C46 C47 1.377(3)
C46 H46A 0.9500
C47 C48 1.392(3)
C47 H47A 0.9500
C48 H48A 0.9500
C49 C50 1.398(3)
C49 C54 1.404(3)
C50 C51 1.387(3)
C50 H50A 0.9500
C51 C52 1.385(4)
C51 H51A 0.9500
C52 C53 1.382(4)
C52 H52A 0.9500
C53 C54 1.402(3)
C53 H53A 0.9500
C54 C55 1.507(3)
C55 C56 1.529(3)
C55 H55A 0.9900
C55 H55B 0.9900
C56 H56A 0.9900
C56 H56B 0.9900

loop_
_geom_hbond_atom_site_label_D
_geom_hbond_atom_site_label_H
_geom_hbond_atom_site_label_A
_geom_hbond_distance_DH
_geom_hbond_distance_HA
_geom_hbond_distance_DA
_geom_hbond_angle_DHA
_geom_hbond_site_symmetry_A
O1 H1 O2 0.83(3) 2.21(3) 3.020(2) 164(3) 2_565
O3 H3 O2 0.86(3) 2.07(3) 2.896(2) 162(3) 1_655

loop_
_geom_torsion_atom_site_label_1
_geom_torsion_atom_site_label_2
_geom_torsion_atom_site_label_3
_geom_torsion_atom_site_label_4
_geom_torsion
C8 C1 C2 O1 55.8(3)
C5 C1 C2 O1 -66.8(2)
C7 C1 C2 O1 179.80(17)
C8 C1 C2 C9 -68.3(3)
C5 C1 C2 C9 169.1(2)
C7 C1 C2 C9 55.7(2)
C8 C1 C2 C3 163.6(2)
C5 C1 C2 C3 41.1(2)
C7 C1 C2 C3 -72.4(2)
O1 C2 C3 O2 -86.4(3)
C9 C2 C3 O2 38.0(3)
C1 C2 C3 O2 163.9(2)
O1 C2 C3 C4 89.7(2)
C9 C2 C3 C4 -146.0(2)
C1 C2 C3 C4 -20.1(2)
O2 C3 C4 C15 42.6(3)
C2 C3 C4 C15 -133.4(2)
O2 C3 C4 C5 167.7(2)
C2 C3 C4 C5 -8.3(2)
O2 C3 C4 C6 -81.7(3)
C2 C3 C4 C6 102.3(2)
C8 C1 C5 C4 -171.71(19)
C7 C1 C5 C4 65.6(2)
C2 C1 C5 C4 -47.9(2)
C15 C4 C5 C1 156.69(19)
C6 C4 C5 C1 -70.8(2)
C3 C4 C5 C1 34.3(2)
C28 N1 C6 C21 -57.5(2)
C7 N1 C6 C21 71.1(2)
C28 N1 C6 C4 172.12(17)
C7 N1 C6 C4 -59.3(2)
C15 C4 C6 N1 -161.32(18)
C5 C4 C6 N1 66.2(2)
C3 C4 C6 N1 -40.0(2)
C15 C4 C6 C21 72.2(3)
C5 C4 C6 C21 -60.2(3)
C3 C4 C6 C21 -166.48(19)
C28 N1 C7 C1 -175.55(18)
C6 N1 C7 C1 57.4(2)
C8 C1 C7 N1 176.55(19)
C5 C1 C7 N1 -59.3(2)
C2 C1 C7 N1 50.0(2)
O1 C2 C9 C14 147.2(2)
C3 C2 C9 C14 27.2(3)
C1 C2 C9 C14 -91.8(3)
O1 C2 C9 C10 -35.7(3)
C3 C2 C9 C10 -155.8(2)
C1 C2 C9 C10 85.2(3)
C14 C9 C10 C11 2.0(3)
C2 C9 C10 C11 -175.2(2)
C9 C10 C11 C12 0.6(4)
C10 C11 C12 C13 -2.5(4)
C11 C12 C13 C14 1.8(4)
C12 C13 C14 C9 0.8(4)
C10 C9 C14 C13 -2.7(3)
C2 C9 C14 C13 174.3(2)
C5 C4 C15 C20 152.6(2)
C6 C4 C15 C20 24.3(3)
C3 C4 C15 C20 -90.5(3)
C5 C4 C15 C16 -29.9(3)
C6 C4 C15 C16 -158.2(2)
C3 C4 C15 C16 87.0(3)
C20 C15 C16 C17 -1.4(3)
C4 C15 C16 C17 -179.1(2)
C15 C16 C17 C18 1.4(4)
C16 C17 C18 C19 -0.3(4)
C17 C18 C19 C20 -0.7(4)
C18 C19 C20 C15 0.6(4)
C16 C15 C20 C19 0.4(3)
C4 C15 C20 C19 178.0(2)
N1 C6 C21 C22 -154.4(2)
C4 C6 C21 C22 -31.6(3)
N1 C6 C21 C26 28.6(3)
C4 C6 C21 C26 151.4(2)
C26 C21 C22 C23 -0.1(3)
C6 C21 C22 C23 -177.1(2)
C21 C22 C23 C24 0.6(4)
C22 C23 C24 C25 -0.6(4)
C23 C24 C25 C26 0.1(4)
C24 C25 C26 C21 0.4(3)
C24 C25 C26 C27 -177.8(2)
C22 C21 C26 C25 -0.4(3)
C6 C21 C26 C25 176.8(2)
C22 C21 C26 C27 177.8(2)
C6 C21 C26 C27 -5.1(3)
C25 C26 C27 C28 -172.4(2)
C21 C26 C27 C28 9.4(3)
C7 N1 C28 C27 -66.1(2)
C6 N1 C28 C27 62.9(2)
C26 C27 C28 N1 -37.8(3)
C36 C29 C30 O3 -53.7(3)
C35 C29 C30 O3 -177.28(18)
C33 C29 C30 O3 68.4(2)
C36 C29 C30 C37 70.8(3)
C35 C29 C30 C37 -52.8(3)
C33 C29 C30 C37 -167.1(2)
C36 C29 C30 C31 -162.6(2)
C35 C29 C30 C31 73.8(2)
C33 C29 C30 C31 -40.5(2)
O3 C30 C31 O4 84.6(3)
C37 C30 C31 O4 -38.3(3)
C29 C30 C31 O4 -166.3(2)
O3 C30 C31 C32 -91.4(2)
C37 C30 C31 C32 145.7(2)
C29 C30 C31 C32 17.8(2)
O4 C31 C32 C43 -37.8(3)
C30 C31 C32 C43 138.1(2)
O4 C31 C32 C33 -164.3(2)
C30 C31 C32 C33 11.6(2)
O4 C31 C32 C34 84.0(3)
C30 C31 C32 C34 -100.0(2)
C36 C29 C33 C32 172.92(19)
C35 C29 C33 C32 -64.7(2)
C30 C29 C33 C32 49.6(2)
C43 C32 C33 C29 -159.22(19)
C31 C32 C33 C29 -36.9(2)
C34 C32 C33 C29 69.6(2)
C56 N2 C34 C49 57.7(2)
C35 N2 C34 C49 -69.9(2)
C56 N2 C34 C32 -172.74(18)
C35 N2 C34 C32 59.7(2)
C43 C32 C34 N2 159.89(18)
C33 C32 C34 N2 -66.7(2)
C31 C32 C34 N2 39.5(2)
C43 C32 C34 C49 -73.9(3)
C33 C32 C34 C49 59.5(3)
C31 C32 C34 C49 165.69(19)
C56 N2 C35 C29 176.00(19)
C34 N2 C35 C29 -58.1(2)
C36 C29 C35 N2 -176.20(19)
C33 C29 C35 N2 59.9(2)
C30 C29 C35 N2 -50.0(2)
O3 C30 C37 C42 35.0(3)
C31 C30 C37 C42 154.4(2)
C29 C30 C37 C42 -86.3(3)
O3 C30 C37 C38 -143.8(2)
C31 C30 C37 C38 -24.4(3)
C29 C30 C37 C38 94.9(3)
C42 C37 C38 C39 -0.3(4)
C30 C37 C38 C39 178.5(2)
C37 C38 C39 C40 -0.2(4)
C38 C39 C40 C41 0.7(4)
C39 C40 C41 C42 -0.6(4)
C40 C41 C42 C37 0.1(4)
C38 C37 C42 C41 0.4(4)
C30 C37 C42 C41 -178.5(2)
C33 C32 C43 C48 -6.1(3)
C31 C32 C43 C48 -122.9(2)
C34 C32 C43 C48 122.5(2)
C33 C32 C43 C44 173.0(2)
C31 C32 C43 C44 56.2(3)
C34 C32 C43 C44 -58.3(3)
C48 C43 C44 C45 -0.7(3)
C32 C43 C44 C45 -179.9(2)
C43 C44 C45 C46 -0.3(4)
C44 C45 C46 C47 0.6(4)
C45 C46 C47 C48 0.1(4)
C44 C43 C48 C47 1.4(3)
C32 C43 C48 C47 -179.4(2)
C46 C47 C48 C43 -1.1(4)
N2 C34 C49 C50 152.0(2)
C32 C34 C49 C50 29.4(3)
N2 C34 C49 C54 -28.5(3)
C32 C34 C49 C54 -151.1(2)
C54 C49 C50 C51 1.4(3)
C34 C49 C50 C51 -179.1(2)
C49 C50 C51 C52 -1.1(4)
C50 C51 C52 C53 -0.4(4)
C51 C52 C53 C54 1.7(4)
C52 C53 C54 C49 -1.4(3)
C52 C53 C54 C55 176.7(2)
C50 C49 C54 C53 -0.2(3)
C34 C49 C54 C53 -179.7(2)
C50 C49 C54 C55 -178.2(2)
C34 C49 C54 C55 2.3(3)
C53 C54 C55 C56 177.1(2)
C49 C54 C55 C56 -4.9(3)
C34 N2 C56 C55 -61.5(2)
C35 N2 C56 C55 66.2(3)
C54 C55 C56 N2 34.3(3)
